data_4335065
loop_
_publ_author_name
'Peter Comba'
'Michael Morgen'
'Hubert Wadepohl'

_publ_section_title
;
 Tuning of the Properties of Transition-Metal Bispidine Complexes by
 Variation of the Basicity of the Aromatic Donor Groups
;
_journal_name_full 'Inorganic Chemistry'
_journal_page_first 6481
_journal_page_last 6501
_journal_paper_doi 10.1021/ic4004214
_journal_volume 52
_journal_year 2013
_chemical_formula_sum 'C23 H24.32 Br2 N4 O5.16'
_chemical_formula_weight 599.16
_space_group_IT_number 15
_symmetry_cell_setting monoclinic
_symmetry_Int_Tables_number 15
_symmetry_space_group_name_Hall '-C 2yc'
_symmetry_space_group_name_H-M 'C 1 2/c 1'
_atom_sites_solution_hydrogens geom
_atom_sites_solution_primary heavy
_atom_sites_solution_secondary difmap
_audit_block_code co_mimo26
_audit_creation_method SHELXL-97
_cell_angle_alpha 90.00
_cell_angle_beta 97.143(7)
_cell_angle_gamma 90.00
_cell_formula_units_Z 8
_cell_length_a 22.835(11)
_cell_length_b 9.567(4)
_cell_length_c 21.993(12)
_cell_measurement_reflns_used 8139
_cell_measurement_temperature 100(2)
_cell_measurement_theta_max 29.95
_cell_measurement_theta_min 2.31
_cell_volume 4767(4)
_computing_cell_refinement
;
SAINT (Bruker AXS, 1997-2008). Includes estimated systematic errors
 of the unit cell constants from Monte Carlo simulations.
;
_computing_data_collection 'SMART-5.631 (Bruker AXS, 2003)'
_computing_data_reduction 'SAINT (Bruker AXS, 1997-2008); SADABS (Bruker AXS, 2008)'
_computing_publication_material 'SHELXL-97 (Sheldrick, 1997)'
_computing_structure_refinement 'SHELXL-97 (Sheldrick, 1997)'
_computing_structure_solution 'DIRDIF (Beurskens et al., 1999-2008)'
_diffrn_ambient_environment 'perfluoro polyether oil'
_diffrn_ambient_temperature 100(2)
_diffrn_detector 'CCD plate'
_diffrn_detector_area_resol_mean 8.19
_diffrn_detector_type CCD-PXL-KAF2
_diffrn_measured_fraction_theta_full 1.000
_diffrn_measured_fraction_theta_max 1.000
_diffrn_measurement_device 'three-circle diffractometer'
_diffrn_measurement_device_type 'Bruker AXS Smart 1000'
_diffrn_measurement_method '\f- and \w-scans'
_diffrn_measurement_specimen_support 'polyimid foil'
_diffrn_radiation_monochromator graphite
_diffrn_radiation_probe x-ray
_diffrn_radiation_type MoK\a
_diffrn_radiation_wavelength 0.71073
_diffrn_reflns_av_R_equivalents 0.0735
_diffrn_reflns_av_sigmaI/netI 0.0456
_diffrn_reflns_limit_h_max 32
_diffrn_reflns_limit_h_min -32
_diffrn_reflns_limit_k_max 13
_diffrn_reflns_limit_k_min 0
_diffrn_reflns_limit_l_max 31
_diffrn_reflns_limit_l_min 0
_diffrn_reflns_number 58112
_diffrn_reflns_theta_full 30.51
_diffrn_reflns_theta_max 30.51
_diffrn_reflns_theta_min 2.31
_diffrn_source 'fine-focus sealed tube'
_exptl_absorpt_coefficient_mu 3.444
_exptl_absorpt_correction_T_max 0.7464
_exptl_absorpt_correction_T_min 0.6468
_exptl_absorpt_correction_type multi-scan
_exptl_absorpt_process_details
;
multi-scan from symmetry-related measurements (Blessing 1995)
SADABS (Sheldrick & Bruker AXS, 2004-2008)
;
_exptl_crystal_colour colourless
_exptl_crystal_density_diffrn 1.670
_exptl_crystal_description irregular
_exptl_crystal_F_000 2413
_exptl_crystal_size_max 0.14
_exptl_crystal_size_mid 0.09
_exptl_crystal_size_min 0.06
_refine_diff_density_max 0.907
_refine_diff_density_min -0.590
_refine_diff_density_rms 0.122
_refine_ls_abs_structure_details 'Flack H D (1983), Acta Cryst. A39, 876-881'
_refine_ls_extinction_method none
_refine_ls_goodness_of_fit_ref 1.028
_refine_ls_hydrogen_treatment constr
_refine_ls_matrix_type full
_refine_ls_number_parameters 321
_refine_ls_number_reflns 7281
_refine_ls_number_restraints 0
_refine_ls_restrained_S_all 1.028
_refine_ls_R_factor_all 0.0675
_refine_ls_R_factor_gt 0.0411
_refine_ls_shift/su_max 0.001
_refine_ls_shift/su_mean 0.000
_refine_ls_structure_factor_coef Fsqd
_refine_ls_weighting_details 'calc w=1/[\s^2^(Fo^2^)+(0.0473P)^2^+17.2760P] where P=(Fo^2^+2Fc^2^)/3'
_refine_ls_weighting_scheme calc
_refine_ls_wR_factor_gt 0.0958
_refine_ls_wR_factor_ref 0.1083
_reflns_number_gt 5438
_reflns_number_total 7281
_reflns_threshold_expression >2sigma(I)
_cod_data_source_file ic4004214_si_004_3.cif
_cod_data_source_block co_mimo26
_cod_original_sg_symbol_H-M 'C 2/c'
_cod_database_code 4335065
_audit_block_refno 1309

loop_
_symmetry_equiv_pos_as_xyz
'x, y, z'
'-x, y, -z+1/2'
'x+1/2, y+1/2, z'
'-x+1/2, y+1/2, -z+1/2'
'-x, -y, -z'
'x, -y, z-1/2'
'-x+1/2, -y+1/2, -z'
'x+1/2, -y+1/2, z-1/2'

loop_
_atom_site_label
_atom_site_type_symbol
_atom_site_fract_x
_atom_site_fract_y
_atom_site_fract_z
_atom_site_U_iso_or_equiv
_atom_site_adp_type
_atom_site_occupancy
_atom_site_symmetry_multiplicity
_atom_site_calc_flag
_atom_site_refinement_flags
Br1 Br -0.072379(13) 0.65741(4) 0.461129(15) 0.02439(9) Uani 1 1 d .
Br2 Br 0.417628(12) 0.56148(3) 0.498075(14) 0.01883(8) Uani 1 1 d .
O1 O 0.16597(8) 0.6363(2) 0.25120(9) 0.0139(4) Uani 1 1 d .
O2 O 0.07661(9) 0.5577(2) 0.21209(9) 0.0197(4) Uani 1 1 d .
O3 O 0.25445(9) 0.1470(2) 0.41677(9) 0.0171(4) Uani 1 1 d .
O4 O 0.19811(9) 0.0646(2) 0.33369(10) 0.0187(4) Uani 1 1 d .
O5 O 0.17900(8) 0.3141(2) 0.26376(9) 0.0141(4) Uani 1 1 d .
N1 N 0.07229(11) 0.7790(3) 0.33806(11) 0.0163(5) Uani 1 1 d .
N2 N 0.25308(10) 0.5025(3) 0.35330(11) 0.0135(4) Uani 1 1 d .
N3 N 0.15033(9) 0.5023(2) 0.42652(10) 0.0117(4) Uani 1 1 d .
N7 N 0.06094(9) 0.3245(2) 0.36976(11) 0.0131(4) Uani 1 1 d .
C1 C 0.11924(11) 0.4776(3) 0.31215(12) 0.0103(5) Uani 1 1 d .
C2 C 0.13213(11) 0.5766(3) 0.36883(12) 0.0107(5) Uani 1 1 d .
H2 H 0.1649 0.6409 0.3611 0.013 Uiso 1 1 calc R
C4 C 0.19432(11) 0.3910(3) 0.42270(12) 0.0101(5) Uani 1 1 d .
H4 H 0.2003 0.3412 0.4630 0.012 Uiso 1 1 calc R
C5 C 0.17131(11) 0.2842(3) 0.37261(12) 0.0108(5) Uani 1 1 d .
C6 C 0.10867(11) 0.2239(3) 0.38084(13) 0.0137(5) Uani 1 1 d .
H6A H 0.1001 0.1442 0.3524 0.016 Uiso 1 1 calc R
H6B H 0.1097 0.1876 0.4231 0.016 Uiso 1 1 calc R
C8 C 0.06051(11) 0.3966(3) 0.31195(12) 0.0122(5) Uani 1 1 d .
H8A H 0.0268 0.4624 0.3060 0.015 Uiso 1 1 calc R
H8B H 0.0560 0.3283 0.2779 0.015 Uiso 1 1 calc R
C9 C 0.16338(11) 0.3581(3) 0.31080(12) 0.0106(5) Uani 1 1 d .
C10 C 0.11687(11) 0.5608(3) 0.25254(12) 0.0113(5) Uani 1 1 d .
C11 C 0.16613(13) 0.7267(3) 0.19897(14) 0.0223(6) Uani 1 1 d .
H11A H 0.1574 0.6719 0.1613 0.033 Uiso 1 1 calc R
H11B H 0.2050 0.7705 0.1999 0.033 Uiso 1 1 calc R
H11C H 0.1360 0.7994 0.2002 0.033 Uiso 1 1 calc R
C12 C 0.21348(11) 0.1598(3) 0.37679(12) 0.0119(5) Uani 1 1 d .
C13 C 0.23244(15) -0.0634(3) 0.33750(16) 0.0254(7) Uani 1 1 d .
H13A H 0.2105 -0.1363 0.3131 0.038 Uiso 1 1 calc R
H13B H 0.2399 -0.0936 0.3803 0.038 Uiso 1 1 calc R
H13C H 0.2701 -0.0466 0.3217 0.038 Uiso 1 1 calc R
C14 C 0.07758(11) 0.6651(3) 0.37395(12) 0.0119(5) Uani 1 1 d .
C15 C 0.03542(12) 0.6251(3) 0.41119(12) 0.0132(5) Uani 1 1 d .
H15 H 0.0403 0.5430 0.4355 0.016 Uiso 1 1 calc R
C16 C -0.01366(12) 0.7089(3) 0.41148(13) 0.0146(5) Uani 1 1 d .
C17 C -0.02016(13) 0.8282(3) 0.37575(13) 0.0174(6) Uani 1 1 d .
H17 H -0.0534 0.8878 0.3760 0.021 Uiso 1 1 calc R
C18 C 0.02385(14) 0.8570(3) 0.33973(14) 0.0197(6) Uani 1 1 d .
H18 H 0.0194 0.9378 0.3144 0.024 Uiso 1 1 calc R
C19 C 0.25354(11) 0.4518(3) 0.41020(12) 0.0107(5) Uani 1 1 d .
C20 C 0.30149(11) 0.4665(3) 0.45500(12) 0.0127(5) Uani 1 1 d .
H20 H 0.3010 0.4285 0.4948 0.015 Uiso 1 1 calc R
C21 C 0.35013(11) 0.5387(3) 0.43956(13) 0.0138(5) Uani 1 1 d .
C22 C 0.35021(12) 0.5944(3) 0.38156(13) 0.0156(5) Uani 1 1 d .
H22 H 0.3831 0.6454 0.3708 0.019 Uiso 1 1 calc R
C23 C 0.30031(12) 0.5728(3) 0.33980(13) 0.0151(5) Uani 1 1 d .
H23 H 0.2997 0.6099 0.2997 0.018 Uiso 1 1 calc R
C24 C 0.17015(12) 0.6006(3) 0.47593(12) 0.0158(5) Uani 1 1 d .
H24A H 0.2025 0.6578 0.4640 0.024 Uiso 1 1 calc R
H24B H 0.1840 0.5485 0.5133 0.024 Uiso 1 1 calc R
H24C H 0.1372 0.6613 0.4835 0.024 Uiso 1 1 calc R
C25 C 0.00414(12) 0.2581(3) 0.37432(14) 0.0184(6) Uani 1 1 d .
H25A H -0.0043 0.1899 0.3412 0.028 Uiso 1 1 calc R
H25B H -0.0269 0.3294 0.3709 0.028 Uiso 1 1 calc R
H25C H 0.0055 0.2106 0.4139 0.028 Uiso 1 1 calc R
O6 O 0.0936(6) 0.9908(16) 0.2448(6) 0.023(4) Uani 0.160(9) 1 d P
H6C H 0.0797 0.9172 0.2691 0.035 Uiso 0.160(9) 1 d PR
H6D H 0.1288 1.0290 0.2672 0.035 Uiso 0.160(9) 1 d PR

loop_
_atom_site_aniso_label
_atom_site_aniso_U_11
_atom_site_aniso_U_22
_atom_site_aniso_U_33
_atom_site_aniso_U_23
_atom_site_aniso_U_13
_atom_site_aniso_U_12
Br1 0.01803(14) 0.02961(18) 0.02681(17) -0.00089(13) 0.00785(11) 0.00422(12)
Br2 0.01395(13) 0.02015(15) 0.02128(15) -0.00213(12) -0.00216(10) -0.00274(10)
O1 0.0132(9) 0.0165(10) 0.0122(9) 0.0042(7) 0.0018(7) -0.0022(7)
O2 0.0163(9) 0.0246(11) 0.0169(10) 0.0063(9) -0.0032(8) -0.0041(8)
O3 0.0179(9) 0.0160(10) 0.0170(10) -0.0002(8) 0.0013(8) 0.0052(8)
O4 0.0223(10) 0.0131(10) 0.0196(10) -0.0061(8) -0.0014(8) 0.0045(8)
O5 0.0138(9) 0.0173(10) 0.0116(9) -0.0014(7) 0.0037(7) 0.0003(7)
N1 0.0193(11) 0.0120(11) 0.0175(12) 0.0002(9) 0.0025(9) 0.0001(9)
N2 0.0122(10) 0.0148(11) 0.0138(11) -0.0001(9) 0.0023(8) -0.0002(8)
N3 0.0113(10) 0.0131(11) 0.0106(10) -0.0011(8) 0.0014(8) 0.0018(8)
N7 0.0079(9) 0.0165(11) 0.0151(11) 0.0025(9) 0.0030(8) -0.0016(8)
C1 0.0078(10) 0.0119(12) 0.0111(12) -0.0001(9) 0.0009(9) -0.0016(9)
C2 0.0101(10) 0.0118(12) 0.0101(11) 0.0001(9) 0.0004(9) -0.0010(9)
C4 0.0088(10) 0.0121(12) 0.0096(11) -0.0001(9) 0.0014(8) 0.0006(9)
C5 0.0101(11) 0.0101(12) 0.0123(12) -0.0012(9) 0.0019(9) 0.0005(9)
C6 0.0120(11) 0.0123(13) 0.0171(13) 0.0013(10) 0.0033(9) -0.0021(9)
C8 0.0098(11) 0.0132(12) 0.0136(12) -0.0007(10) 0.0012(9) -0.0020(9)
C9 0.0086(10) 0.0111(12) 0.0117(12) 0.0001(9) 0.0001(8) -0.0015(9)
C10 0.0109(11) 0.0109(12) 0.0125(12) 0.0015(10) 0.0035(9) 0.0025(9)
C11 0.0202(14) 0.0244(16) 0.0220(15) 0.0113(13) 0.0019(11) -0.0044(12)
C12 0.0140(11) 0.0105(12) 0.0120(12) 0.0019(10) 0.0049(9) -0.0013(9)
C13 0.0330(17) 0.0145(14) 0.0286(17) -0.0050(13) 0.0033(13) 0.0081(13)
C14 0.0117(11) 0.0117(12) 0.0119(12) -0.0030(10) 0.0005(9) -0.0002(9)
C15 0.0140(11) 0.0131(13) 0.0123(12) -0.0006(10) 0.0010(9) 0.0011(10)
C16 0.0138(12) 0.0161(13) 0.0138(13) -0.0036(10) 0.0016(9) -0.0002(10)
C17 0.0174(13) 0.0151(13) 0.0188(14) -0.0038(11) -0.0014(10) 0.0046(10)
C18 0.0275(15) 0.0127(13) 0.0179(14) 0.0019(11) -0.0011(11) 0.0034(11)
C19 0.0114(11) 0.0098(12) 0.0114(11) -0.0007(9) 0.0036(9) 0.0005(9)
C20 0.0128(11) 0.0133(13) 0.0118(12) 0.0003(10) 0.0000(9) -0.0002(9)
C21 0.0097(11) 0.0132(13) 0.0177(13) -0.0032(10) -0.0011(9) 0.0003(9)
C22 0.0120(11) 0.0164(14) 0.0187(14) -0.0003(11) 0.0030(10) -0.0018(10)
C23 0.0137(11) 0.0161(13) 0.0159(13) 0.0035(10) 0.0042(10) 0.0001(10)
C24 0.0162(12) 0.0181(13) 0.0123(12) -0.0042(10) -0.0009(10) 0.0023(10)
C25 0.0121(12) 0.0213(15) 0.0227(15) 0.0037(12) 0.0061(10) -0.0031(10)
O6 0.018(7) 0.030(9) 0.021(8) -0.010(6) 0.002(5) -0.006(6)

loop_
_atom_type_symbol
_atom_type_description
_atom_type_scat_dispersion_real
_atom_type_scat_dispersion_imag
_atom_type_scat_source
C C 0.0033 0.0016 'International Tables Vol C Tables 4.2.6.8 and 6.1.1.4'
H H 0.0000 0.0000 'International Tables Vol C Tables 4.2.6.8 and 6.1.1.4'
Br Br -0.2901 2.4595 'International Tables Vol C Tables 4.2.6.8 and 6.1.1.4'
N N 0.0061 0.0033 'International Tables Vol C Tables 4.2.6.8 and 6.1.1.4'
O O 0.0106 0.0060 'International Tables Vol C Tables 4.2.6.8 and 6.1.1.4'

loop_
_geom_angle_atom_site_label_1
_geom_angle_atom_site_label_2
_geom_angle_atom_site_label_3
_geom_angle
C10 O1 C11 115.3(2)
C12 O4 C13 116.4(2)
C18 N1 C14 116.8(2)
C23 N2 C19 118.5(2)
C24 N3 C2 111.0(2)
C24 N3 C4 110.9(2)
C2 N3 C4 115.0(2)
C8 N7 C6 112.8(2)
C8 N7 C25 111.1(2)
C6 N7 C25 110.8(2)
C9 C1 C10 109.0(2)
C9 C1 C8 101.4(2)
C10 C1 C8 108.7(2)
C9 C1 C2 114.2(2)
C10 C1 C2 110.6(2)
C8 C1 C2 112.5(2)
N3 C2 C14 110.6(2)
N3 C2 C1 113.6(2)
C14 C2 C1 108.7(2)
N3 C2 H2 107.9
C14 C2 H2 107.9
C1 C2 H2 107.9
N3 C4 C19 111.1(2)
N3 C4 C5 110.2(2)
C19 C4 C5 110.7(2)
N3 C4 H4 108.3
C19 C4 H4 108.3
C5 C4 H4 108.3
C9 C5 C12 114.8(2)
C9 C5 C4 108.7(2)
C12 C5 C4 108.4(2)
C9 C5 C6 105.3(2)
C12 C5 C6 106.4(2)
C4 C5 C6 113.2(2)
N7 C6 C5 114.3(2)
N7 C6 H6A 108.7
C5 C6 H6A 108.7
N7 C6 H6B 108.7
C5 C6 H6B 108.7
H6A C6 H6B 107.6
N7 C8 C1 109.0(2)
N7 C8 H8A 109.9
C1 C8 H8A 109.9
N7 C8 H8B 109.9
C1 C8 H8B 109.9
H8A C8 H8B 108.3
O5 C9 C5 125.9(2)
O5 C9 C1 122.8(2)
C5 C9 C1 109.6(2)
O2 C10 O1 124.4(2)
O2 C10 C1 124.5(2)
O1 C10 C1 111.1(2)
O1 C11 H11A 109.5
O1 C11 H11B 109.5
H11A C11 H11B 109.5
O1 C11 H11C 109.5
H11A C11 H11C 109.5
H11B C11 H11C 109.5
O3 C12 O4 124.1(2)
O3 C12 C5 123.3(2)
O4 C12 C5 112.5(2)
O4 C13 H13A 109.5
O4 C13 H13B 109.5
H13A C13 H13B 109.5
O4 C13 H13C 109.5
H13A C13 H13C 109.5
H13B C13 H13C 109.5
N1 C14 C15 123.4(2)
N1 C14 C2 115.0(2)
C15 C14 C2 121.5(2)
C16 C15 C14 117.7(3)
C16 C15 H15 121.1
C14 C15 H15 121.1
C15 C16 C17 120.5(3)
C15 C16 Br1 119.0(2)
C17 C16 Br1 120.5(2)
C18 C17 C16 117.1(3)
C18 C17 H17 121.4
C16 C17 H17 121.4
N1 C18 C17 124.5(3)
N1 C18 H18 117.8
C17 C18 H18 117.8
N2 C19 C20 122.7(2)
N2 C19 C4 113.6(2)
C20 C19 C4 123.3(2)
C21 C20 C19 117.6(2)
C21 C20 H20 121.2
C19 C20 H20 121.2
C22 C21 C20 120.8(2)
C22 C21 Br2 119.2(2)
C20 C21 Br2 120.0(2)
C21 C22 C23 117.3(3)
C21 C22 H22 121.4
C23 C22 H22 121.4
N2 C23 C22 123.2(3)
N2 C23 H23 118.4
C22 C23 H23 118.4
N3 C24 H24A 109.5
N3 C24 H24B 109.5
H24A C24 H24B 109.5
N3 C24 H24C 109.5
H24A C24 H24C 109.5
H24B C24 H24C 109.5
N7 C25 H25A 109.5
N7 C25 H25B 109.5
H25A C25 H25B 109.5
N7 C25 H25C 109.5
H25A C25 H25C 109.5
H25B C25 H25C 109.5
H6C O6 H6D 107.8

loop_
_geom_bond_atom_site_label_1
_geom_bond_atom_site_label_2
_geom_bond_distance
Br1 C16 1.897(3)
Br2 C21 1.894(3)
O1 C10 1.337(3)
O1 C11 1.438(3)
O2 C10 1.197(3)
O3 C12 1.208(3)
O4 C12 1.330(3)
O4 C13 1.450(4)
O5 C9 1.211(3)
N1 C18 1.339(4)
N1 C14 1.342(4)
N2 C23 1.336(3)
N2 C19 1.341(3)
N3 C24 1.466(3)
N3 C2 1.468(3)
N3 C4 1.474(3)
N7 C8 1.445(3)
N7 C6 1.452(3)
N7 C25 1.459(3)
C1 C9 1.527(4)
C1 C10 1.528(4)
C1 C8 1.549(3)
C1 C2 1.564(4)
C2 C14 1.522(4)
C2 H2 1.0000
C4 C19 1.528(4)
C4 C5 1.546(4)
C4 H4 1.0000
C5 C9 1.523(4)
C5 C12 1.526(4)
C5 C6 1.573(4)
C6 H6A 0.9900
C6 H6B 0.9900
C8 H8A 0.9900
C8 H8B 0.9900
C11 H11A 0.9800
C11 H11B 0.9800
C11 H11C 0.9800
C13 H13A 0.9800
C13 H13B 0.9800
C13 H13C 0.9800
C14 C15 1.393(4)
C15 C16 1.378(4)
C15 H15 0.9500
C16 C17 1.383(4)
C17 C18 1.383(4)
C17 H17 0.9500
C18 H18 0.9500
C19 C20 1.386(4)
C20 C21 1.385(4)
C20 H20 0.9500
C21 C22 1.383(4)
C22 C23 1.387(4)
C22 H22 0.9500
C23 H23 0.9500
C24 H24A 0.9800
C24 H24B 0.9800
C24 H24C 0.9800
C25 H25A 0.9800
C25 H25B 0.9800
C25 H25C 0.9800
O6 H6C 0.9616
O6 H6D 0.9635

loop_
_geom_torsion_atom_site_label_1
_geom_torsion_atom_site_label_2
_geom_torsion_atom_site_label_3
_geom_torsion_atom_site_label_4
_geom_torsion
C24 N3 C2 C14 -65.8(3)
C4 N3 C2 C14 167.3(2)
C24 N3 C2 C1 171.6(2)
C4 N3 C2 C1 44.7(3)
C9 C1 C2 N3 -41.5(3)
C10 C1 C2 N3 -164.9(2)
C8 C1 C2 N3 73.4(3)
C9 C1 C2 C14 -165.1(2)
C10 C1 C2 C14 71.5(3)
C8 C1 C2 C14 -50.2(3)
C24 N3 C4 C19 -59.9(3)
C2 N3 C4 C19 67.0(3)
C24 N3 C4 C5 177.1(2)
C2 N3 C4 C5 -56.0(3)
N3 C4 C5 C9 63.1(3)
C19 C4 C5 C9 -60.1(3)
N3 C4 C5 C12 -171.4(2)
C19 C4 C5 C12 65.4(3)
N3 C4 C5 C6 -53.5(3)
C19 C4 C5 C6 -176.8(2)
C8 N7 C6 C5 51.0(3)
C25 N7 C6 C5 176.2(2)
C9 C5 C6 N7 -49.6(3)
C12 C5 C6 N7 -171.9(2)
C4 C5 C6 N7 69.1(3)
C6 N7 C8 C1 -60.7(3)
C25 N7 C8 C1 174.2(2)
C9 C1 C8 N7 68.7(2)
C10 C1 C8 N7 -176.5(2)
C2 C1 C8 N7 -53.7(3)
C12 C5 C9 O5 13.1(4)
C4 C5 C9 O5 134.8(3)
C6 C5 C9 O5 -103.7(3)
C12 C5 C9 C1 178.6(2)
C4 C5 C9 C1 -59.7(3)
C6 C5 C9 C1 61.9(3)
C10 C1 C9 O5 -20.1(3)
C8 C1 C9 O5 94.4(3)
C2 C1 C9 O5 -144.4(2)
C10 C1 C9 C5 173.8(2)
C8 C1 C9 C5 -71.7(2)
C2 C1 C9 C5 49.5(3)
C11 O1 C10 O2 5.2(4)
C11 O1 C10 C1 -175.4(2)
C9 C1 C10 O2 107.2(3)
C8 C1 C10 O2 -2.5(4)
C2 C1 C10 O2 -126.5(3)
C9 C1 C10 O1 -72.2(3)
C8 C1 C10 O1 178.1(2)
C2 C1 C10 O1 54.2(3)
C13 O4 C12 O3 2.1(4)
C13 O4 C12 C5 -174.5(2)
C9 C5 C12 O3 127.5(3)
C4 C5 C12 O3 5.7(3)
C6 C5 C12 O3 -116.4(3)
C9 C5 C12 O4 -55.9(3)
C4 C5 C12 O4 -177.7(2)
C6 C5 C12 O4 60.2(3)
C18 N1 C14 C15 0.9(4)
C18 N1 C14 C2 177.8(2)
N3 C2 C14 N1 151.8(2)
C1 C2 C14 N1 -82.8(3)
N3 C2 C14 C15 -31.2(3)
C1 C2 C14 C15 94.2(3)
N1 C14 C15 C16 -1.0(4)
C2 C14 C15 C16 -177.8(2)
C14 C15 C16 C17 0.0(4)
C14 C15 C16 Br1 179.57(19)
C15 C16 C17 C18 1.0(4)
Br1 C16 C17 C18 -178.5(2)
C14 N1 C18 C17 0.3(4)
C16 C17 C18 N1 -1.2(4)
C23 N2 C19 C20 -1.6(4)
C23 N2 C19 C4 172.2(2)
N3 C4 C19 N2 -70.9(3)
C5 C4 C19 N2 51.8(3)
N3 C4 C19 C20 102.8(3)
C5 C4 C19 C20 -134.5(3)
N2 C19 C20 C21 0.9(4)
C4 C19 C20 C21 -172.2(2)
C19 C20 C21 C22 0.5(4)
C19 C20 C21 Br2 -179.4(2)
C20 C21 C22 C23 -1.1(4)
Br2 C21 C22 C23 178.8(2)
C19 N2 C23 C22 0.9(4)
C21 C22 C23 N2 0.4(4)
